data_9004434
loop_
_publ_author_name
'Hawthorne, F. C.'
'Oberti, R.'
'Ottolini, L.'

_publ_section_title
;
 Lithium-bearing fluor-arfvedsonite from Hurricane
 Mountain, New Hampshire: a crystal-chemical study
 Sample: H1 - 2[(K.32Na.68)Na2(Li.48Fe2.83Mn.10Zn.06Fe1.46Ti.07)
 (Si7.88Al0.12)O22(F1.14{OH}.85)]
;
_journal_name_full 'The Canadian Mineralogist'
_journal_page_first 1015
_journal_page_last 1019
_journal_volume 34
_journal_year 1996
_chemical_compound_source 'Hurricane Mountain, New Hampshire, USA'
_chemical_formula_sum
;Al0.12 F1.16 Fe4.3 H0.84 K0.32 Li0.48 Mn0.1 Na2.68 O22.84 Si7.88 Ti0.06
 Zn0.06
;
_chemical_name_mineral Fluor-arfvedsonite
_space_group_IT_number 12
_symmetry_space_group_name_Hall '-C 2y'
_symmetry_space_group_name_H-M 'C 1 2/m 1'
_cell_angle_alpha 90
_cell_angle_beta 103.78
_cell_angle_gamma 90
_cell_formula_units_Z 2
_cell_length_a 9.838
_cell_length_b 17.991
_cell_length_c 5.315
_cell_volume 913.654
_database_code_amcsd 0005507
_exptl_crystal_density_diffrn 3.427
_cod_original_formula_sum 'Si7.88 Al.12 Fe4.3 Ti.06 Zn.06 Li.48 Mn.1 Na2.68 K.32 O22.84 (F1.16 H.84)'
_cod_database_code 9004434

loop_
_space_group_symop_operation_xyz
x,y,z
1/2+x,1/2+y,z
x,-y,z
1/2+x,1/2-y,z
-x,y,-z
1/2-x,1/2+y,-z
-x,-y,-z
1/2-x,1/2-y,-z

loop_
_atom_site_label
_atom_site_fract_x
_atom_site_fract_y
_atom_site_fract_z
_atom_site_occupancy
_atom_site_U_iso_or_equiv
_atom_site_type_symbol
_atom_site_attached_hydrogens
SiT1 0.27870 0.08580 0.29040 0.97000 0.00519 Si 0
AlT1 0.27870 0.08580 0.29040 0.03000 0.00519 Al 0
SiT2 0.28940 0.17060 0.80060 1.00000 0.00532 Si 0
FeM1 0.00000 0.08996 0.50000 1.00000 0.00735 Fe 0
FeM2 0.00000 0.18220 0.00000 0.94000 0.00633 Fe 0
TiM2 0.00000 0.18220 0.00000 0.03000 0.00633 Ti 0
ZnM2 0.00000 0.18220 0.00000 0.03000 0.00633 Zn 0
LiM3 0.00000 0.00000 0.00000 0.48000 0.00773 Li 0
FeM3 0.00000 0.00000 0.00000 0.42000 0.00773 Fe 0
MnM3 0.00000 0.00000 0.00000 0.10000 0.00773 Mn 0
NaM4 0.00000 0.27752 0.50000 1.00000 0.01520 Na 0
NaA 0.00000 0.50000 0.00000 0.14000 0.02166 Na 0
KA 0.00000 0.50000 0.00000 0.06000 0.02166 K 0
NaA(m) 0.05100 0.50000 0.10700 0.14000 0.02913 Na 0
KA(m) 0.05100 0.50000 0.10700 0.07000 0.02913 K 0
NaA(2) 0.00000 0.48700 0.00000 0.13000 0.02850 Na 0
KA(2) 0.00000 0.48700 0.00000 0.06000 0.02850 K 0
O1 0.11100 0.09090 0.20710 1.00000 0.00747 O 0
O2 0.11990 0.17180 0.73540 1.00000 0.00785 O 0
F3 0.11220 0.00000 0.70780 0.58000 0.01406 F 0
O-H3 0.11220 0.00000 0.70780 0.42000 0.01406 O 1
O4 0.36470 0.24900 0.80090 1.00000 0.01039 O 0
O5 0.34900 0.12740 0.07970 1.00000 0.00975 O 0
O6 0.34070 0.12000 0.57870 1.00000 0.00887 O 0
O7 0.33290 0.00000 0.29870 1.00000 0.01077 O 0

loop_
_cod_changelog_entry_id
_cod_changelog_entry_author
_cod_changelog_entry_date
_cod_changelog_entry_text
1
;cod-tools version 3.8.0
Id: cif_guess_AMCSD_atom_types 9581 2023-05-17 12:35:41Z saulius
;
2023-05-18T11:38:10+03:00
;Derived atom types and hydrogen counts
from atom names that follow the AMCSD naming convention
(Wat == water, O-H == hydroxyl).
;

loop_
_cod_related_entry_id
_cod_related_entry_database
_cod_related_entry_code
1 AMCSD 0005507
